data_1553480
loop_
_publ_author_name
'Ondet, Pierrick'
'Lempenauer, Luisa'
'Du\~nach, Elisabet'
'Lemi\`ere, Gilles'

_publ_section_title
;
 Bismuth(iii) triflate-catalysed tandem cyclisations towards complex
 polycyclic ethers
;
_journal_issue 8
_journal_name_full 'Organic Chemistry Frontiers'
_journal_page_first 999
_journal_paper_doi 10.1039/C6QO00212A
_journal_volume 3
_journal_year 2016
_chemical_formula_moiety 'C17 H22 O2'
_chemical_formula_sum 'C17 H22 O2'
_chemical_formula_weight 258.34
_space_group_crystal_system monoclinic
_space_group_IT_number 14
_space_group_name_Hall '-P 2ybc'
_space_group_name_H-M_alt 'P 1 21/c 1'
_atom_sites_solution_hydrogens geom
_audit_creation_date 2015-07-06
_audit_creation_method
;
Olex2 1.2
(compiled 2015.01.26 svn.r3151 for OlexSys, GUI svn.r4998)
;
_audit_update_record
;
2016-02-10 deposited with the CCDC.
2016-06-22 downloaded from the CCDC.
;
_cell_angle_alpha 90
_cell_angle_beta 94.193(7)
_cell_angle_gamma 90
_cell_formula_units_Z 8
_cell_length_a 11.7876(9)
_cell_length_b 19.8876(14)
_cell_length_c 12.1607(8)
_cell_measurement_reflns_used 3415
_cell_measurement_temperature 293(2)
_cell_measurement_theta_max 23.4690
_cell_measurement_theta_min 3.9690
_cell_volume 2843.2(4)
_computing_cell_refinement
;
CrysAlisPro, Agilent Technologies,
Version 1.171.37.35 (release 13-08-2014 CrysAlis171 .NET)
(compiled Aug 13 2014,18:06:01)
;
_computing_data_collection
;
CrysAlisPro, Agilent Technologies,
Version 1.171.37.35 (release 13-08-2014 CrysAlis171 .NET)
(compiled Aug 13 2014,18:06:01)
;
_computing_data_reduction
;
CrysAlisPro, Agilent Technologies,
Version 1.171.37.35 (release 13-08-2014 CrysAlis171 .NET)
(compiled Aug 13 2014,18:06:01)
;
_computing_molecular_graphics 'Olex2 (Dolomanov et al., 2009)'
_computing_publication_material 'Olex2 (Dolomanov et al., 2009)'
_computing_structure_refinement 'ShelXL (Sheldrick, 2008)'
_diffrn_ambient_temperature 293(2)
_diffrn_detector 'CCD plate'
_diffrn_detector_area_resol_mean 5.3048
_diffrn_detector_type AtlasS2
_diffrn_measured_fraction_theta_full 0.997
_diffrn_measured_fraction_theta_max 0.861
_diffrn_measurement_details
;
#__ type_ start__ end____ width___ exp.time_
  1 omega  -65.00   33.00   1.0000   30.0000
omega____ theta____ kappa____ phi______ frames
    -        8.4857  -38.0000    0.0000 98

#__ type_ start__ end____ width___ exp.time_
  2 omega  -18.00   26.00   1.0000   30.0000
omega____ theta____ kappa____ phi______ frames
    -        8.4857  -99.0000  -30.0000 44

#__ type_ start__ end____ width___ exp.time_
  3 omega   -6.00   81.00   1.0000   30.0000
omega____ theta____ kappa____ phi______ frames
    -        8.4857   19.0000    0.0000 87

#__ type_ start__ end____ width___ exp.time_
  4 omega   -1.00   25.00   1.0000   30.0000
omega____ theta____ kappa____ phi______ frames
    -        8.4857   38.0000 -150.0000 26

#__ type_ start__ end____ width___ exp.time_
  5 omega  -10.00   85.00   1.0000   30.0000
omega____ theta____ kappa____ phi______ frames
    -        8.4857   77.0000  120.0000 95
;
_diffrn_measurement_device 'four-circle diffractometer'
_diffrn_measurement_device_type 'SuperNova, Dual, Cu at zero, AtlasS2'
_diffrn_measurement_method '\w scans'
_diffrn_orient_matrix_UB_11 -0.0576786000
_diffrn_orient_matrix_UB_12 0.0007031000
_diffrn_orient_matrix_UB_13 0.0129313000
_diffrn_orient_matrix_UB_21 0.0071710000
_diffrn_orient_matrix_UB_22 -0.0314896000
_diffrn_orient_matrix_UB_23 0.0270654000
_diffrn_orient_matrix_UB_31 0.0160696000
_diffrn_orient_matrix_UB_32 0.0167318000
_diffrn_orient_matrix_UB_33 0.0502370000
_diffrn_radiation_monochromator mirror
_diffrn_radiation_probe x-ray
_diffrn_radiation_type MoK\a
_diffrn_radiation_wavelength 0.71073
_diffrn_reflns_av_R_equivalents 0.0696
_diffrn_reflns_av_unetI/netI 0.0684
_diffrn_reflns_Laue_measured_fraction_full 0.997
_diffrn_reflns_Laue_measured_fraction_max 0.861
_diffrn_reflns_limit_h_max 13
_diffrn_reflns_limit_h_min -14
_diffrn_reflns_limit_k_max 26
_diffrn_reflns_limit_k_min -24
_diffrn_reflns_limit_l_max 16
_diffrn_reflns_limit_l_min -15
_diffrn_reflns_number 25498
_diffrn_reflns_point_group_measured_fraction_full 0.997
_diffrn_reflns_point_group_measured_fraction_max 0.861
_diffrn_reflns_theta_full 25.242
_diffrn_reflns_theta_max 28.757
_diffrn_reflns_theta_min 3.360
_diffrn_source 'SuperNova (Mo) X-ray Source'
_exptl_absorpt_coefficient_mu 0.077
_exptl_absorpt_correction_T_max 1.00000
_exptl_absorpt_correction_T_min 0.54861
_exptl_absorpt_correction_type multi-scan
_exptl_absorpt_process_details
;
CrysAlisPro, Agilent Technologies,
Version 1.171.37.35 (release 13-08-2014 CrysAlis171 .NET)
(compiled Aug 13 2014,18:06:01)
Empirical absorption correction using spherical harmonics,
 implemented in SCALE3 ABSPACK scaling algorithm.
;
_exptl_crystal_colour colourless
_exptl_crystal_colour_primary colourless
_exptl_crystal_density_diffrn 1.207
_exptl_crystal_F_000 1120
_exptl_crystal_size_max 0.2
_exptl_crystal_size_mid 0.18
_exptl_crystal_size_min 0.07
_refine_diff_density_max 0.193
_refine_diff_density_min -0.184
_refine_diff_density_rms 0.037
_refine_ls_extinction_method none
_refine_ls_goodness_of_fit_ref 1.020
_refine_ls_hydrogen_treatment constr
_refine_ls_matrix_type full
_refine_ls_number_parameters 351
_refine_ls_number_reflns 6364
_refine_ls_number_restraints 0
_refine_ls_restrained_S_all 1.020
_refine_ls_R_factor_all 0.1574
_refine_ls_R_factor_gt 0.0679
_refine_ls_shift/su_max 0.000
_refine_ls_shift/su_mean 0.000
_refine_ls_structure_factor_coef Fsqd
_refine_ls_weighting_details 'w=1/[\s^2^(Fo^2^)+(0.0749P)^2^+0.5194P] where P=(Fo^2^+2Fc^2^)/3'
_refine_ls_weighting_scheme calc
_refine_ls_wR_factor_gt 0.1576
_refine_ls_wR_factor_ref 0.2007
_reflns_Friedel_coverage 0.000
_reflns_number_gt 3021
_reflns_number_total 6364
_reflns_threshold_expression 'I > 2\s(I)'
_cod_data_source_file c6qo00212a2.cif
_cod_data_source_block po290f2
_cod_depositor_comments
;

2022-11-30
Z value and formula fixed to values more according to usual
chemical conventions.                 miguel
;
_cod_original_formula_sum 'C34 H44 O4'
_cod_original_formula_weight 516.69
_cod_original_formula_moiety '2(C17 H22 O2)'
_cod_original_formula_units_Z 4
_cod_database_code 1553480
_shelxl_version_number 2014/6
_shelx_space_group_comment
;
The symmetry employed for this shelxl refinement is uniquely defined
by the following loop, which should always be used as a source of
symmetry information in preference to the above space-group names.
They are only intended as comments.
;
_reflns_odcompleteness_completeness 99.70
_reflns_odcompleteness_iscentric 1
_reflns_odcompleteness_theta 24.66
_olex2_refinement_description
;
1. Fixed Uiso
 At 1.2 times of:
  All C(H) groups, All C(H,H) groups, All C(H,H,H,H) groups
 At 1.5 times of:
  All C(H,H,H) groups
2. Uiso/Uaniso restraints and constraints
Uanis(C24A) = Uanis(C24B)
3. Others
 Sof(H23C)=Sof(H23D)=Sof(H25C)=Sof(H25D)=Sof(C24B)=Sof(H24C)=Sof(H24D)=1-FVAR(1)
 Sof(H23A)=Sof(H23B)=Sof(C24A)=Sof(H24A)=Sof(H24B)=Sof(H25A)=Sof(H25B)=FVAR(1)
4.a Ternary CH refined with riding coordinates:
 C4(H4), C21(H21)
4.b Secondary CH2 refined with riding coordinates:
 C2(H2A,H2B), C3(H3A,H3B), C6(H6A,H6B), C7(H7A,H7B), C8(H8A,H8B), C19(H19A,
 H19B), C20(H20A,H20B), C23(H23A,H23B), C23(H23C,H23D), C24A(H24A,H24B),
 C25(H25A,H25B), C25(H25C,H25D), C24B(H24C,H24D)
4.c Aromatic/amide H refined with riding coordinates:
 C13(H13), C14(H14), C15(H15), C16(H16), C17(H17), C30(H30), C31(H31),
 C32(H32), C33(H33), C34(H34)
4.d Idealised Me refined as rotating group:
 C10(H10A,H10B,H10C), C11(H11A,H11B,H11C), C27(H27A,H27B,H27C), C28(H28A,H28B,
 H28C)
;
_olex2_submission_special_instructions 'No special instructions were received'

loop_
_space_group_symop_operation_xyz
'x, y, z'
'-x, y+1/2, -z+1/2'
'-x, -y, -z'
'x, -y-1/2, z-1/2'

loop_
_atom_site_label
_atom_site_type_symbol
_atom_site_fract_x
_atom_site_fract_y
_atom_site_fract_z
_atom_site_U_iso_or_equiv
_atom_site_adp_type
_atom_site_occupancy
_atom_site_site_symmetry_order
_atom_site_calc_flag
_atom_site_refinement_flags_posn
_atom_site_refinement_flags_occupancy
_atom_site_disorder_assembly
_atom_site_disorder_group
O1 O 0.40502(14) 0.14318(9) 0.70066(15) 0.0661(5) Uani 1 1 d . . . .
O2 O 0.23240(16) 0.23322(10) 0.73162(14) 0.0686(5) Uani 1 1 d . . . .
C1 C 0.3723(2) 0.18781(12) 0.61141(19) 0.0509(6) Uani 1 1 d . . . .
C2 C 0.3638(2) 0.14642(14) 0.5048(2) 0.0685(8) Uani 1 1 d . . . .
H2A H 0.4281 0.1162 0.5019 0.082 Uiso 1 1 calc R . . .
H2B H 0.3599 0.1753 0.4404 0.082 Uiso 1 1 calc R . . .
C3 C 0.2511(2) 0.10678(15) 0.5129(2) 0.0750(8) Uani 1 1 d . . . .
H3A H 0.1933 0.1214 0.4572 0.090 Uiso 1 1 calc R . . .
H3B H 0.2630 0.0588 0.5057 0.090 Uiso 1 1 calc R . . .
C4 C 0.2191(2) 0.12504(14) 0.6287(2) 0.0653(7) Uani 1 1 d . . . .
H4 H 0.1406 0.1140 0.6434 0.078 Uiso 1 1 calc R . . .
C5 C 0.2455(2) 0.20012(13) 0.6291(2) 0.0552(6) Uani 1 1 d . . . .
C6 C 0.1771(2) 0.24261(15) 0.5429(2) 0.0724(8) Uani 1 1 d . . . .
H6A H 0.2184 0.2483 0.4774 0.087 Uiso 1 1 calc R . . .
H6B H 0.1042 0.2219 0.5222 0.087 Uiso 1 1 calc R . . .
C7 C 0.1617(3) 0.30852(17) 0.5986(3) 0.0976(11) Uani 1 1 d . . . .
H7A H 0.2218 0.3397 0.5834 0.117 Uiso 1 1 calc R . . .
H7B H 0.0888 0.3285 0.5752 0.117 Uiso 1 1 calc R . . .
C8 C 0.1673(4) 0.29027(18) 0.7172(3) 0.1028(12) Uani 1 1 d . . . .
H8A H 0.2011 0.3267 0.7614 0.123 Uiso 1 1 calc R . . .
H8B H 0.0914 0.2821 0.7401 0.123 Uiso 1 1 calc R . . .
C9 C 0.3090(3) 0.09752(14) 0.7138(3) 0.0745(9) Uani 1 1 d . . . .
C10 C 0.3484(3) 0.02652(16) 0.6915(4) 0.1166(14) Uani 1 1 d . . . .
H10A H 0.3851 0.0257 0.6236 0.175 Uiso 1 1 calc GR . . .
H10B H 0.2840 -0.0031 0.6860 0.175 Uiso 1 1 calc GR . . .
H10C H 0.4010 0.0121 0.7508 0.175 Uiso 1 1 calc GR . . .
C11 C 0.2769(3) 0.10184(19) 0.8318(3) 0.1028(13) Uani 1 1 d . . . .
H11A H 0.3425 0.0926 0.8809 0.154 Uiso 1 1 calc GR . . .
H11B H 0.2185 0.0695 0.8434 0.154 Uiso 1 1 calc GR . . .
H11C H 0.2493 0.1462 0.8459 0.154 Uiso 1 1 calc GR . . .
C12 C 0.4494(2) 0.24775(12) 0.6167(2) 0.0492(6) Uani 1 1 d . . . .
C13 C 0.5028(2) 0.26828(13) 0.7158(2) 0.0604(7) Uani 1 1 d . . . .
H13 H 0.4934 0.2437 0.7795 0.073 Uiso 1 1 calc R . . .
C14 C 0.5705(2) 0.32542(15) 0.7208(3) 0.0748(9) Uani 1 1 d . . . .
H14 H 0.6050 0.3392 0.7882 0.090 Uiso 1 1 calc R . . .
C15 C 0.5872(2) 0.36131(15) 0.6290(3) 0.0751(9) Uani 1 1 d . . . .
H15 H 0.6336 0.3992 0.6331 0.090 Uiso 1 1 calc R . . .
C16 C 0.5355(3) 0.34166(15) 0.5306(3) 0.0760(8) Uani 1 1 d . . . .
H16 H 0.5461 0.3662 0.4671 0.091 Uiso 1 1 calc R . . .
C17 C 0.4677(2) 0.28526(14) 0.5252(2) 0.0636(7) Uani 1 1 d . . . .
H17 H 0.4331 0.2722 0.4574 0.076 Uiso 1 1 calc R . . .
O3 O 0.88828(14) 0.10404(8) 0.64326(13) 0.0598(5) Uani 1 1 d . . . .
O4 O 0.71740(16) 0.01633(10) 0.69346(15) 0.0693(5) Uani 1 1 d . . . .
C18 C 0.8974(2) 0.07214(13) 0.74931(19) 0.0537(6) Uani 1 1 d . . . .
C19 C 0.9330(3) 0.12574(14) 0.8346(2) 0.0731(8) Uani 1 1 d . . . .
H19A H 0.9950 0.1529 0.8108 0.088 Uiso 1 1 calc R . . .
H19B H 0.9560 0.1057 0.9055 0.088 Uiso 1 1 calc R . . .
C20 C 0.8228(3) 0.16800(15) 0.8404(3) 0.0818(9) Uani 1 1 d . . . .
H20A H 0.7926 0.1644 0.9123 0.098 Uiso 1 1 calc R . . .
H20B H 0.8361 0.2150 0.8241 0.098 Uiso 1 1 calc R . . .
C21 C 0.7434(2) 0.13547(14) 0.7512(2) 0.0702(8) Uani 1 1 d . . . .
H21 H 0.6629 0.1468 0.7554 0.084 Uiso 1 1 calc R . . .
C22 C 0.7715(2) 0.06110(13) 0.7720(2) 0.0572(7) Uani 1 1 d . . . .
C23 C 0.7482(2) 0.03185(16) 0.8832(2) 0.0741(8) Uani 1 1 d . . . .
H23A H 0.8128 0.0059 0.9136 0.089 Uiso 0.854(7) 1 calc R P A 1
H23B H 0.7321 0.0672 0.9348 0.089 Uiso 0.854(7) 1 calc R P A 1
H23C H 0.8138 0.0372 0.9354 0.089 Uiso 0.146(7) 1 calc R P A 2
H23D H 0.6834 0.0539 0.9124 0.089 Uiso 0.146(7) 1 calc R P A 2
C24A C 0.6462(5) -0.0125(2) 0.8603(3) 0.0890(15) Uani 0.854(7) 1 d . P A 1
H24A H 0.6469 -0.0502 0.9109 0.107 Uiso 0.854(7) 1 calc R P A 1
H24B H 0.5758 0.0124 0.8642 0.107 Uiso 0.854(7) 1 calc R P A 1
C25 C 0.6623(4) -0.0349(2) 0.7456(3) 0.1117(13) Uani 1 1 d . . . .
H25A H 0.7076 -0.0757 0.7467 0.134 Uiso 0.854(7) 1 calc R P A 1
H25B H 0.5892 -0.0442 0.7066 0.134 Uiso 0.854(7) 1 calc R P A 1
H25C H 0.6694 -0.0773 0.7071 0.134 Uiso 0.146(7) 1 calc R P A 2
H25D H 0.5822 -0.0247 0.7494 0.134 Uiso 0.146(7) 1 calc R P A 2
C26 C 0.7886(2) 0.14840(14) 0.6384(2) 0.0686(8) Uani 1 1 d . . . .
C27 C 0.7074(3) 0.12762(18) 0.5423(2) 0.0876(10) Uani 1 1 d . . . .
H27A H 0.7461 0.1286 0.4756 0.131 Uiso 1 1 calc GR . . .
H27B H 0.6442 0.1582 0.5359 0.131 Uiso 1 1 calc GR . . .
H27C H 0.6802 0.0829 0.5544 0.131 Uiso 1 1 calc GR . . .
C28 C 0.8300(3) 0.21912(15) 0.6179(3) 0.1003(11) Uani 1 1 d . . . .
H28A H 0.8921 0.2297 0.6706 0.150 Uiso 1 1 calc GR . . .
H28B H 0.7691 0.2504 0.6254 0.150 Uiso 1 1 calc GR . . .
H28C H 0.8552 0.2220 0.5448 0.150 Uiso 1 1 calc GR . . .
C29 C 0.96963(19) 0.01012(12) 0.74241(19) 0.0485(6) Uani 1 1 d . . . .
C30 C 1.0274(2) -0.01842(14) 0.8343(2) 0.0622(7) Uani 1 1 d . . . .
H30 H 1.0249 0.0023 0.9026 0.075 Uiso 1 1 calc R . . .
C31 C 1.0884(2) -0.07699(15) 0.8255(3) 0.0710(8) Uani 1 1 d . . . .
H31 H 1.1257 -0.0959 0.8881 0.085 Uiso 1 1 calc R . . .
C32 C 1.0944(2) -0.10739(14) 0.7259(3) 0.0678(8) Uani 1 1 d . . . .
H32 H 1.1366 -0.1466 0.7203 0.081 Uiso 1 1 calc R . . .
C33 C 1.0383(2) -0.08032(13) 0.6342(2) 0.0626(7) Uani 1 1 d . . . .
H33 H 1.0424 -0.1010 0.5660 0.075 Uiso 1 1 calc R . . .
C34 C 0.9757(2) -0.02228(12) 0.6427(2) 0.0538(6) Uani 1 1 d . . . .
H34 H 0.9367 -0.0046 0.5800 0.065 Uiso 1 1 calc R . . .
C24B C 0.725(3) -0.0379(14) 0.863(2) 0.0890(15) Uani 0.146(7) 1 d . P A 2
H24C H 0.6761 -0.0562 0.9169 0.107 Uiso 0.146(7) 1 calc R P A 2
H24D H 0.7941 -0.0641 0.8639 0.107 Uiso 0.146(7) 1 calc R P A 2

loop_
_atom_site_aniso_label
_atom_site_aniso_U_11
_atom_site_aniso_U_22
_atom_site_aniso_U_33
_atom_site_aniso_U_23
_atom_site_aniso_U_13
_atom_site_aniso_U_12
O1 0.0535(11) 0.0631(11) 0.0796(13) 0.0133(9) -0.0091(9) -0.0082(9)
O2 0.0647(12) 0.0890(14) 0.0531(11) -0.0087(10) 0.0114(9) 0.0066(10)
C1 0.0477(15) 0.0547(14) 0.0498(15) -0.0052(12) 0.0005(11) -0.0046(12)
C2 0.0659(18) 0.0698(17) 0.0705(19) -0.0189(14) 0.0087(14) -0.0067(14)
C3 0.070(2) 0.0752(19) 0.078(2) -0.0178(15) -0.0050(16) -0.0153(15)
C4 0.0499(16) 0.0781(19) 0.0673(18) -0.0020(14) -0.0008(13) -0.0197(14)
C5 0.0468(15) 0.0711(17) 0.0478(15) -0.0062(12) 0.0035(11) -0.0039(12)
C6 0.0605(18) 0.090(2) 0.0656(19) -0.0005(16) -0.0052(14) 0.0049(15)
C7 0.109(3) 0.094(3) 0.089(3) 0.006(2) 0.009(2) 0.028(2)
C8 0.126(3) 0.091(2) 0.093(3) -0.019(2) 0.015(2) 0.025(2)
C9 0.0678(19) 0.0639(18) 0.090(2) 0.0125(15) -0.0081(16) -0.0213(15)
C10 0.116(3) 0.067(2) 0.161(4) 0.018(2) -0.026(3) -0.013(2)
C11 0.106(3) 0.123(3) 0.077(2) 0.032(2) -0.011(2) -0.053(2)
C12 0.0413(13) 0.0564(14) 0.0507(15) -0.0045(12) 0.0082(11) -0.0011(11)
C13 0.0601(17) 0.0703(18) 0.0510(16) -0.0060(13) 0.0051(13) -0.0102(14)
C14 0.0673(19) 0.081(2) 0.075(2) -0.0255(17) -0.0033(16) -0.0123(16)
C15 0.0642(19) 0.0607(18) 0.101(3) -0.0060(18) 0.0124(18) -0.0116(15)
C16 0.071(2) 0.074(2) 0.085(2) 0.0106(17) 0.0191(17) -0.0067(16)
C17 0.0638(18) 0.0720(18) 0.0554(17) -0.0005(14) 0.0081(13) -0.0087(15)
O3 0.0619(11) 0.0645(11) 0.0541(11) 0.0046(8) 0.0121(8) 0.0130(9)
O4 0.0643(12) 0.0827(13) 0.0606(12) -0.0127(10) 0.0022(9) -0.0117(10)
C18 0.0509(15) 0.0619(15) 0.0488(15) -0.0066(12) 0.0069(11) 0.0012(12)
C19 0.074(2) 0.0740(19) 0.0709(19) -0.0217(15) 0.0042(15) -0.0102(16)
C20 0.096(2) 0.0721(19) 0.079(2) -0.0236(16) 0.0175(18) 0.0010(18)
C21 0.0669(19) 0.0744(19) 0.0704(19) -0.0118(15) 0.0117(15) 0.0149(15)
C22 0.0551(16) 0.0678(17) 0.0492(15) -0.0130(13) 0.0072(12) -0.0008(13)
C23 0.0616(19) 0.100(2) 0.0626(19) -0.0049(16) 0.0175(14) 0.0051(17)
C24A 0.088(4) 0.099(3) 0.084(3) -0.004(2) 0.030(2) -0.019(3)
C25 0.130(3) 0.106(3) 0.103(3) -0.018(2) 0.033(2) -0.042(3)
C26 0.0664(18) 0.0679(18) 0.0725(19) 0.0022(14) 0.0118(15) 0.0210(15)
C27 0.074(2) 0.117(3) 0.071(2) 0.0063(18) 0.0003(17) 0.0373(19)
C28 0.115(3) 0.070(2) 0.120(3) 0.0218(19) 0.030(2) 0.027(2)
C29 0.0422(14) 0.0554(14) 0.0482(14) -0.0018(11) 0.0045(11) -0.0059(11)
C30 0.0614(17) 0.0782(19) 0.0465(15) 0.0015(13) 0.0017(13) -0.0009(15)
C31 0.0623(19) 0.079(2) 0.071(2) 0.0195(16) -0.0013(15) 0.0074(16)
C32 0.0619(18) 0.0574(16) 0.084(2) 0.0109(16) 0.0086(16) 0.0075(14)
C33 0.0634(18) 0.0604(16) 0.0645(18) -0.0063(13) 0.0072(14) 0.0028(14)
C34 0.0522(15) 0.0574(16) 0.0512(15) -0.0021(12) 0.0004(11) 0.0004(12)
C24B 0.088(4) 0.099(3) 0.084(3) -0.004(2) 0.030(2) -0.019(3)

loop_
_atom_type_symbol
_atom_type_description
_atom_type_scat_dispersion_real
_atom_type_scat_dispersion_imag
_atom_type_scat_source
C C 0.0033 0.0016 'International Tables Vol C Tables 4.2.6.8 and 6.1.1.4'
H H 0.0000 0.0000 'International Tables Vol C Tables 4.2.6.8 and 6.1.1.4'
O O 0.0106 0.0060 'International Tables Vol C Tables 4.2.6.8 and 6.1.1.4'

loop_
_geom_angle_atom_site_label_1
_geom_angle_atom_site_label_2
_geom_angle_atom_site_label_3
_geom_angle
C1 O1 C9 107.35(18)
C8 O2 C5 111.4(2)
O1 C1 C2 107.8(2)
O1 C1 C5 101.67(19)
O1 C1 C12 109.34(19)
C2 C1 C5 101.48(19)
C12 C1 C2 117.8(2)
C12 C1 C5 117.3(2)
C1 C2 H2A 111.2
C1 C2 H2B 111.2
C1 C2 C3 102.9(2)
H2A C2 H2B 109.1
C3 C2 H2A 111.2
C3 C2 H2B 111.2
C2 C3 H3A 111.4
C2 C3 H3B 111.4
H3A C3 H3B 109.2
C4 C3 C2 102.0(2)
C4 C3 H3A 111.4
C4 C3 H3B 111.4
C3 C4 H4 114.5
C5 C4 C3 99.9(2)
C5 C4 H4 114.5
C5 C4 C9 102.6(2)
C9 C4 C3 109.5(3)
C9 C4 H4 114.5
O2 C5 C1 111.25(19)
O2 C5 C4 114.8(2)
O2 C5 C6 105.0(2)
C4 C5 C1 92.5(2)
C4 C5 C6 116.2(2)
C6 C5 C1 117.3(2)
C5 C6 H6A 110.9
C5 C6 H6B 110.9
H6A C6 H6B 108.9
C7 C6 C5 104.5(2)
C7 C6 H6A 110.9
C7 C6 H6B 110.9
C6 C7 H7A 111.1
C6 C7 H7B 111.1
H7A C7 H7B 109.1
C8 C7 C6 103.2(3)
C8 C7 H7A 111.1
C8 C7 H7B 111.1
O2 C8 C7 108.1(3)
O2 C8 H8A 110.1
O2 C8 H8B 110.1
C7 C8 H8A 110.1
C7 C8 H8B 110.1
H8A C8 H8B 108.4
O1 C9 C4 101.9(2)
O1 C9 C10 107.9(3)
O1 C9 C11 108.4(2)
C10 C9 C4 114.8(3)
C11 C9 C4 114.4(3)
C11 C9 C10 108.9(3)
C9 C10 H10A 109.5
C9 C10 H10B 109.5
C9 C10 H10C 109.5
H10A C10 H10B 109.5
H10A C10 H10C 109.5
H10B C10 H10C 109.5
C9 C11 H11A 109.5
C9 C11 H11B 109.5
C9 C11 H11C 109.5
H11A C11 H11B 109.5
H11A C11 H11C 109.5
H11B C11 H11C 109.5
C13 C12 C1 120.7(2)
C17 C12 C1 122.0(2)
C17 C12 C13 117.4(2)
C12 C13 H13 119.8
C12 C13 C14 120.3(3)
C14 C13 H13 119.8
C13 C14 H14 119.5
C15 C14 C13 121.0(3)
C15 C14 H14 119.5
C14 C15 H15 120.2
C14 C15 C16 119.5(3)
C16 C15 H15 120.2
C15 C16 H16 120.1
C15 C16 C17 119.8(3)
C17 C16 H16 120.1
C12 C17 C16 122.1(3)
C12 C17 H17 119.0
C16 C17 H17 119.0
C18 O3 C26 108.02(18)
C25 O4 C22 110.8(2)
O3 C18 C19 107.5(2)
O3 C18 C22 102.35(18)
O3 C18 C29 108.53(18)
C19 C18 C22 101.4(2)
C29 C18 C19 118.8(2)
C29 C18 C22 116.7(2)
C18 C19 H19A 111.2
C18 C19 H19B 111.2
C18 C19 C20 102.7(2)
H19A C19 H19B 109.1
C20 C19 H19A 111.2
C20 C19 H19B 111.2
C19 C20 H20A 111.3
C19 C20 H20B 111.3
H20A C20 H20B 109.2
C21 C20 C19 102.1(2)
C21 C20 H20A 111.3
C21 C20 H20B 111.3
C20 C21 H21 114.3
C20 C21 C22 100.2(2)
C20 C21 C26 109.3(3)
C22 C21 H21 114.3
C26 C21 H21 114.3
C26 C21 C22 103.0(2)
O4 C22 C18 111.01(19)
O4 C22 C21 114.3(2)
O4 C22 C23 104.9(2)
C21 C22 C18 91.9(2)
C23 C22 C18 117.0(2)
C23 C22 C21 117.8(2)
C22 C23 H23A 110.8
C22 C23 H23B 110.8
C22 C23 H23C 110.6
C22 C23 H23D 110.6
H23A C23 H23B 108.9
H23C C23 H23D 108.8
C24A C23 C22 104.8(2)
C24A C23 H23A 110.8
C24A C23 H23B 110.8
C24B C23 C22 105.5(10)
C24B C23 H23C 110.6
C24B C23 H23D 110.6
C23 C24A H24A 111.5
C23 C24A H24B 111.5
H24A C24A H24B 109.3
C25 C24A C23 101.2(3)
C25 C24A H24A 111.5
C25 C24A H24B 111.5
O4 C25 C24A 107.7(3)
O4 C25 H25A 110.2
O4 C25 H25B 110.2
O4 C25 H25C 111.0
O4 C25 H25D 111.0
O4 C25 C24B 104.0(9)
C24A C25 H25A 110.2
C24A C25 H25B 110.2
H25A C25 H25B 108.5
H25C C25 H25D 109.0
C24B C25 H25C 111.0
C24B C25 H25D 111.0
O3 C26 C21 101.1(2)
O3 C26 C27 109.1(2)
O3 C26 C28 107.3(2)
C27 C26 C21 113.9(3)
C27 C26 C28 108.7(3)
C28 C26 C21 116.2(3)
C26 C27 H27A 109.5
C26 C27 H27B 109.5
C26 C27 H27C 109.5
H27A C27 H27B 109.5
H27A C27 H27C 109.5
H27B C27 H27C 109.5
C26 C28 H28A 109.5
C26 C28 H28B 109.5
C26 C28 H28C 109.5
H28A C28 H28B 109.5
H28A C28 H28C 109.5
H28B C28 H28C 109.5
C30 C29 C18 122.5(2)
C34 C29 C18 119.8(2)
C34 C29 C30 117.6(2)
C29 C30 H30 119.6
C31 C30 C29 120.8(3)
C31 C30 H30 119.6
C30 C31 H31 119.8
C32 C31 C30 120.4(3)
C32 C31 H31 119.8
C31 C32 H32 120.0
C31 C32 C33 119.9(3)
C33 C32 H32 120.0
C32 C33 H33 120.0
C32 C33 C34 119.9(3)
C34 C33 H33 120.0
C29 C34 H34 119.3
C33 C34 C29 121.3(2)
C33 C34 H34 119.3
C23 C24B C25 101.0(18)
C23 C24B H24C 111.6
C23 C24B H24D 111.6
C25 C24B H24C 111.6
C25 C24B H24D 111.6
H24C C24B H24D 109.4

loop_
_geom_bond_atom_site_label_1
_geom_bond_atom_site_label_2
_geom_bond_distance
O1 C1 1.433(3)
O1 C9 1.469(3)
O2 C5 1.428(3)
O2 C8 1.374(4)
C1 C2 1.532(3)
C1 C5 1.545(3)
C1 C12 1.498(3)
C2 H2A 0.9700
C2 H2B 0.9700
C2 C3 1.553(4)
C3 H3A 0.9700
C3 H3B 0.9700
C3 C4 1.528(4)
C4 H4 0.9800
C4 C5 1.525(4)
C4 C9 1.527(4)
C5 C6 1.530(4)
C6 H6A 0.9700
C6 H6B 0.9700
C6 C7 1.493(4)
C7 H7A 0.9700
C7 H7B 0.9700
C7 C8 1.484(5)
C8 H8A 0.9700
C8 H8B 0.9700
C9 C10 1.517(4)
C9 C11 1.512(4)
C10 H10A 0.9600
C10 H10B 0.9600
C10 H10C 0.9600
C11 H11A 0.9600
C11 H11B 0.9600
C11 H11C 0.9600
C12 C13 1.380(3)
C12 C17 1.369(3)
C13 H13 0.9300
C13 C14 1.387(4)
C14 H14 0.9300
C14 C15 1.351(4)
C15 H15 0.9300
C15 C16 1.359(4)
C16 H16 0.9300
C16 C17 1.377(4)
C17 H17 0.9300
O3 C18 1.434(3)
O3 C26 1.467(3)
O4 C22 1.422(3)
O4 C25 1.387(4)
C18 C19 1.525(3)
C18 C22 1.544(3)
C18 C29 1.505(3)
C19 H19A 0.9700
C19 H19B 0.9700
C19 C20 1.553(4)
C20 H20A 0.9700
C20 H20B 0.9700
C20 C21 1.524(4)
C21 H21 0.9800
C21 C22 1.533(4)
C21 C26 1.529(4)
C22 C23 1.516(4)
C23 H23A 0.9700
C23 H23B 0.9700
C23 H23C 0.9700
C23 H23D 0.9700
C23 C24A 1.500(5)
C23 C24B 1.43(3)
C24A H24A 0.9700
C24A H24B 0.9700
C24A C25 1.490(5)
C25 H25A 0.9700
C25 H25B 0.9700
C25 H25C 0.9700
C25 H25D 0.9700
C25 C24B 1.56(3)
C26 C27 1.513(4)
C26 C28 1.515(4)
C27 H27A 0.9600
C27 H27B 0.9600
C27 H27C 0.9600
C28 H28A 0.9600
C28 H28B 0.9600
C28 H28C 0.9600
C29 C30 1.386(3)
C29 C34 1.379(3)
C30 H30 0.9300
C30 C31 1.377(4)
C31 H31 0.9300
C31 C32 1.360(4)
C32 H32 0.9300
C32 C33 1.365(4)
C33 H33 0.9300
C33 C34 1.378(3)
C34 H34 0.9300
C24B H24C 0.9700
C24B H24D 0.9700
